data_2235216
loop_
_publ_author_name
'Schutte, Marietjie'
'Muller, Theunis J.'
'Visser, Hendrik G.'
'Roodt, Andreas'

_publ_section_title
;
 [Bis(pyridin-2-ylmethyl)amine-\k^3^<i>N</i>,<i>N</i>',<i>N</i>'']tricarbonylrhenium(I)
 bromide hemihydrate
;
_journal_coeditor_code RU2033
_journal_issue 6
_journal_name_full 'Acta Crystallographica Section E'
_journal_page_first m741
_journal_page_last m742
_journal_paper_doi 10.1107/S1600536812019654
_journal_volume 68
_journal_year 2012
_chemical_formula_iupac '[Re (C12 H12 N3) (C O)3] Br, 0.5H2 O'
_chemical_formula_moiety 'C15 H13 N3 O3 Re +, Br -, 0.5(H2 O)'
_chemical_formula_sum 'C15 H14 Br N3 O3.5 Re'
_chemical_formula_weight 558.4
_chemical_name_systematic
;
[Bis(pyridin-2-ylmethyl)amine-
\k^3^<i>N</i>,<i>N</i>',<i>N</i>'']tricarbonylrhenium(I) bromide monohydrate
;
_space_group_IT_number 15
_space_group_name_Hall '-C 2yc'
_symmetry_cell_setting monoclinic
_symmetry_space_group_name_Hall '-C 2yc'
_symmetry_space_group_name_H-M 'C 1 2/c 1'
_atom_sites_solution_hydrogens geom
_atom_sites_solution_primary direct
_atom_sites_solution_secondary difmap
_audit_creation_method 'WinGX routine CIF_UPDATE'
_cell_angle_alpha 90
_cell_angle_beta 118.172(5)
_cell_angle_gamma 90
_cell_formula_units_Z 8
_cell_length_a 21.542(5)
_cell_length_b 11.684(5)
_cell_length_c 15.126(5)
_cell_measurement_reflns_used 9928
_cell_measurement_temperature 100(2)
_cell_measurement_theta_max 28.29
_cell_measurement_theta_min 2.78
_cell_volume 3356(2)
_computing_cell_refinement 'SAINT-Plus (Bruker, 2008)'
_computing_data_collection 'APEX2 (Bruker, 2008)'
_computing_data_reduction 'SAINT-Plus (Bruker, 2008)'
_computing_molecular_graphics 'DIAMOND(Brandenburg & Putz, 2005)'
_computing_publication_material 'WinGX (Farrugia, 1999)'
_computing_structure_refinement 'SHELXL97 (Sheldrick, 2008)'
_computing_structure_solution 'SHELXS97 (Sheldrick, 2008)'
_diffrn_ambient_temperature 100(2)
_diffrn_measured_fraction_theta_full 0.995
_diffrn_measured_fraction_theta_max 0.995
_diffrn_measurement_device_type 'Bruker APEXII CCD'
_diffrn_measurement_method '\f and \w scans'
_diffrn_radiation_monochromator graphite
_diffrn_radiation_type MoK\a
_diffrn_radiation_wavelength 0.71073
_diffrn_reflns_av_R_equivalents 0.0308
_diffrn_reflns_limit_h_max 28
_diffrn_reflns_limit_h_min -28
_diffrn_reflns_limit_k_max 15
_diffrn_reflns_limit_k_min -15
_diffrn_reflns_limit_l_max 17
_diffrn_reflns_limit_l_min -19
_diffrn_reflns_number 28139
_diffrn_reflns_theta_full 28
_diffrn_reflns_theta_max 28
_diffrn_reflns_theta_min 3.23
_exptl_absorpt_coefficient_mu 9.643
_exptl_absorpt_correction_T_max 0.432
_exptl_absorpt_correction_T_min 0.265
_exptl_absorpt_correction_type multi-scan
_exptl_absorpt_process_details '(SADABS; Bruker, 2008)'
_exptl_crystal_colour colourless
_exptl_crystal_density_diffrn 2.21
_exptl_crystal_density_method 'not measured'
_exptl_crystal_description needle
_exptl_crystal_F_000 2104
_exptl_crystal_size_max 0.339
_exptl_crystal_size_mid 0.118
_exptl_crystal_size_min 0.087
_refine_diff_density_max 1.138
_refine_diff_density_min -0.604
_refine_ls_extinction_method none
_refine_ls_goodness_of_fit_ref 1.047
_refine_ls_hydrogen_treatment mixed
_refine_ls_matrix_type full
_refine_ls_number_parameters 220
_refine_ls_number_reflns 4032
_refine_ls_number_restraints 2
_refine_ls_restrained_S_all 1.049
_refine_ls_R_factor_all 0.0177
_refine_ls_R_factor_gt 0.0143
_refine_ls_shift/su_max 0.004
_refine_ls_shift/su_mean 0
_refine_ls_structure_factor_coef Fsqd
_refine_ls_weighting_details 'calc w=1/[\s^2^(Fo^2^)+(0.0112P)^2^+4.2440P] where P=(Fo^2^+2Fc^2^)/3'
_refine_ls_weighting_scheme calc
_refine_ls_wR_factor_ref 0.0312
_reflns_number_gt 3688
_reflns_number_total 4032
_reflns_threshold_expression >2\s(I)
_cod_data_source_file ru2033.cif
_cod_data_source_block I
_cod_original_sg_symbol_H-M 'C 2/c'
_cod_original_formula_sum 'C15 H14 Br1 N3 O3.5 Re1'
_cod_database_code 2235216
_cod_database_fobs_code 2235216

loop_
_symmetry_equiv_pos_as_xyz
'x, y, z'
'-x, y, -z+1/2'
'x+1/2, y+1/2, z'
'-x+1/2, y+1/2, -z+1/2'
'-x, -y, -z'
'x, -y, z-1/2'
'-x+1/2, -y+1/2, -z'
'x+1/2, -y+1/2, z-1/2'

loop_
_atom_site_type_symbol
_atom_site_label
_atom_site_fract_x
_atom_site_fract_y
_atom_site_fract_z
_atom_site_U_iso_or_equiv
_atom_site_adp_type
_atom_site_calc_flag
_atom_site_refinement_flags
_atom_site_occupancy
Re Re1 0.832406(4) 0.266160(7) 0.262052(6) 0.01016(3) Uani d . 1
N N1 0.82258(9) 0.22093(15) 0.39486(13) 0.0105(4) Uani d . 1
C C3 0.84911(12) 0.3216(2) 0.15505(17) 0.0181(5) Uani d . 1
N N3 0.91084(10) 0.37861(16) 0.37892(14) 0.0130(4) Uani d D 1
C C2 0.74889(12) 0.35874(19) 0.21078(16) 0.0144(5) Uani d . 1
N N2 0.92780(9) 0.16093(16) 0.33122(13) 0.0124(4) Uani d . 1
C C25 0.98776(12) 0.21485(19) 0.39603(16) 0.0134(4) Uani d . 1
C C21 0.92998(12) 0.04661(19) 0.31905(16) 0.0152(5) Uani d . 1
H H21 0.8888 0.0093 0.2746 0.018 Uiso calc R 1
C C22 0.99066(12) -0.0171(2) 0.36981(18) 0.0204(5) Uani d . 1
H H22 0.9908 -0.0954 0.3586 0.024 Uiso calc R 1
C C24 1.05014(12) 0.1556(2) 0.45125(17) 0.0185(5) Uani d . 1
H H24 1.0906 0.194 0.4966 0.022 Uiso calc R 1
C C23 1.05138(12) 0.0382(2) 0.43790(18) 0.0210(5) Uani d . 1
H H23 1.0927 -0.0029 0.4744 0.025 Uiso calc R 1
C C15 0.86452(11) 0.27820(18) 0.48059(16) 0.0125(4) Uani d . 1
C C11 0.78009(11) 0.13816(19) 0.39807(16) 0.0139(4) Uani d . 1
H H11 0.7496 0.1013 0.3388 0.017 Uiso calc R 1
C C12 0.78005(12) 0.1058(2) 0.48615(17) 0.0164(5) Uani d . 1
H H12 0.7504 0.048 0.486 0.02 Uiso calc R 1
C C16 0.90207(12) 0.3815(2) 0.47098(16) 0.0157(5) Uani d . 1
H H16A 0.8758 0.4496 0.4695 0.019 Uiso calc R 1
H H16B 0.9481 0.3865 0.5294 0.019 Uiso calc R 1
O O2 0.69748(8) 0.41059(14) 0.17770(13) 0.0210(4) Uani d . 1
O O1 0.74405(8) 0.07008(14) 0.12519(12) 0.0212(4) Uani d . 1
O O3 0.85788(9) 0.35753(17) 0.09110(13) 0.0306(4) Uani d . 1
C C1 0.77537(11) 0.1458(2) 0.17563(16) 0.0147(5) Uani d . 1
C C26 0.98272(11) 0.34246(19) 0.39980(17) 0.0151(5) Uani d . 1
H H26A 1.0168 0.3697 0.4656 0.018 Uiso calc R 1
H H26B 0.994 0.3767 0.3507 0.018 Uiso calc R 1
C C14 0.86774(13) 0.2485(2) 0.57138(17) 0.0171(5) Uani d . 1
H H14 0.8983 0.2868 0.6298 0.02 Uiso calc R 1
C C13 0.82505(12) 0.1613(2) 0.57449(17) 0.0185(5) Uani d . 1
H H13 0.8266 0.1404 0.6348 0.022 Uiso calc R 1
Br Br1 0.899690(12) 0.65619(2) 0.320564(16) 0.01760(5) Uani d . 1
O O4 1 0.5200(3) 0.25 0.0578(10) Uani d SD 1
H H3 0.9062(16) 0.4465(17) 0.356(2) 0.053(7) Uiso d D 1
H H4A 0.9723(15) 0.567(2) 0.268(2) 0.053(7) Uiso d D 1

loop_
_atom_site_aniso_label
_atom_site_aniso_U_11
_atom_site_aniso_U_22
_atom_site_aniso_U_33
_atom_site_aniso_U_12
_atom_site_aniso_U_13
_atom_site_aniso_U_23
Re1 0.00954(5) 0.01156(5) 0.00819(4) 0.00126(3) 0.00319(3) 0.00068(3)
N1 0.0101(9) 0.0109(9) 0.0103(8) 0.0031(7) 0.0046(7) 0.0003(7)
C3 0.0121(11) 0.0238(13) 0.0156(11) 0.0040(9) 0.0042(9) 0.0025(10)
N3 0.0124(9) 0.0106(9) 0.0138(9) -0.0001(8) 0.0045(8) 0.0004(7)
C2 0.0195(12) 0.0123(11) 0.0133(11) -0.0026(9) 0.0093(9) 0.0000(9)
N2 0.0114(9) 0.0143(10) 0.0125(9) 0.0016(7) 0.0063(7) 0.0016(7)
C25 0.0133(11) 0.0162(12) 0.0126(10) 0.0005(9) 0.0077(9) 0.0004(8)
C21 0.0143(11) 0.0174(12) 0.0154(11) 0.0015(9) 0.0082(9) -0.0008(9)
C22 0.0226(13) 0.0181(13) 0.0221(12) 0.0049(10) 0.0119(11) 0.0009(10)
C24 0.0133(11) 0.0246(13) 0.0163(11) 0.0016(10) 0.0060(9) 0.0001(10)
C23 0.0161(12) 0.0261(14) 0.0196(12) 0.0105(10) 0.0073(10) 0.0037(10)
C15 0.0100(10) 0.0127(11) 0.0137(10) 0.0038(8) 0.0049(9) -0.0008(8)
C11 0.0134(11) 0.0112(11) 0.0161(11) 0.0040(9) 0.0061(9) 0.0009(9)
C12 0.0176(12) 0.0145(12) 0.0216(12) 0.0044(9) 0.0129(10) 0.0052(9)
C16 0.0150(11) 0.0167(12) 0.0129(10) -0.0014(9) 0.0044(9) -0.0046(9)
O2 0.0154(9) 0.0152(9) 0.0295(9) 0.0036(7) 0.0081(7) 0.0045(7)
O1 0.0191(9) 0.0223(9) 0.0174(8) -0.0003(7) 0.0047(7) -0.0083(7)
O3 0.0287(10) 0.0461(12) 0.0224(9) 0.0075(9) 0.0166(8) 0.0134(9)
C1 0.0124(11) 0.0191(12) 0.0120(10) 0.0050(9) 0.0053(9) 0.0023(9)
C26 0.0100(11) 0.0169(12) 0.0171(11) -0.0013(9) 0.0053(9) -0.0004(9)
C14 0.0182(12) 0.0196(13) 0.0121(11) 0.0068(9) 0.0061(10) -0.0014(9)
C13 0.0197(12) 0.0205(13) 0.0179(12) 0.0096(10) 0.0110(10) 0.0071(9)
Br1 0.01889(12) 0.01679(12) 0.01454(11) 0.00078(9) 0.00578(9) 0.00349(8)
O4 0.091(3) 0.0332(19) 0.090(3) 0 0.076(2) 0

loop_
_atom_type_symbol
_atom_type_description
_atom_type_scat_dispersion_real
_atom_type_scat_dispersion_imag
_atom_type_scat_source
C C 0.0033 0.0016 'International Tables Vol C Tables 4.2.6.8 and 6.1.1.4'
H H 0 0 'International Tables Vol C Tables 4.2.6.8 and 6.1.1.4'
N N 0.0061 0.0033 'International Tables Vol C Tables 4.2.6.8 and 6.1.1.4'
O O 0.0106 0.006 'International Tables Vol C Tables 4.2.6.8 and 6.1.1.4'
Re Re -1.0185 7.231 'International Tables Vol C Tables 4.2.6.8 and 6.1.1.4'
Ag Ag -0.8971 1.1015 'International Tables Vol C Tables 4.2.6.8 and 6.1.1.4'
Br Br -0.2901 2.4595 'International Tables Vol C Tables 4.2.6.8 and 6.1.1.4'

loop_
_geom_angle_atom_site_label_1
_geom_angle_atom_site_label_2
_geom_angle_atom_site_label_3
_geom_angle
_geom_angle_publ_flag
C1 Re1 C2 87.77(10) ?
C1 Re1 C3 89.29(10) ?
C2 Re1 C3 88.99(9) ?
C1 Re1 N1 98.08(8) y
C2 Re1 N1 91.64(8) y
C3 Re1 N1 172.62(8) y
C1 Re1 N2 93.94(8) y
C2 Re1 N2 175.80(8) y
C3 Re1 N2 94.86(8) y
N1 Re1 N2 84.33(7) y
C1 Re1 N3 169.31(8) y
C2 Re1 N3 101.82(9) y
C3 Re1 N3 95.54(9) y
N1 Re1 N3 77.14(7) y
N2 Re1 N3 76.18(7) y
C11 N1 C15 118.46(19) ?
C11 N1 Re1 124.72(14) ?
C15 N1 Re1 116.78(14) ?
O3 C3 Re1 177.9(2) ?
C26 N3 C16 112.72(17) ?
C26 N3 Re1 109.09(13) ?
C16 N3 Re1 111.98(13) ?
C26 N3 H3 105(2) ?
C16 N3 H3 108(2) ?
Re1 N3 H3 109(2) ?
O2 C2 Re1 177.3(2) ?
C21 N2 C25 118.42(19) ?
C21 N2 Re1 125.07(15) ?
C25 N2 Re1 116.37(15) ?
N2 C25 C24 121.8(2) ?
N2 C25 C26 115.44(19) ?
C24 C25 C26 122.7(2) ?
N2 C21 C22 122.8(2) ?
N2 C21 H21 118.6 ?
C22 C21 H21 118.6 ?
C21 C22 C23 118.4(2) ?
C21 C22 H22 120.8 ?
C23 C22 H22 120.8 ?
C25 C24 C23 119.0(2) ?
C25 C24 H24 120.5 ?
C23 C24 H24 120.5 ?
C22 C23 C24 119.6(2) ?
C22 C23 H23 120.2 ?
C24 C23 H23 120.2 ?
N1 C15 C14 121.6(2) ?
N1 C15 C16 116.82(19) ?
C14 C15 C16 121.4(2) ?
N1 C11 C12 122.6(2) ?
N1 C11 H11 118.7 ?
C12 C11 H11 118.7 ?
C11 C12 C13 118.8(2) ?
C11 C12 H12 120.6 ?
C13 C12 H12 120.6 ?
N3 C16 C15 112.61(18) ?
N3 C16 H16A 109.1 ?
C15 C16 H16A 109.1 ?
N3 C16 H16B 109.1 ?
C15 C16 H16B 109.1 ?
H16A C16 H16B 107.8 ?
O1 C1 Re1 176.56(19) ?
N3 C26 C25 111.18(18) ?
N3 C26 H26A 109.4 ?
C25 C26 H26A 109.4 ?
N3 C26 H26B 109.4 ?
C25 C26 H26B 109.4 ?
H26A C26 H26B 108 ?
C15 C14 C13 119.5(2) ?
C15 C14 H14 120.2 ?
C13 C14 H14 120.2 ?
C12 C13 C14 118.9(2) ?
C12 C13 H13 120.5 ?
C14 C13 H13 120.5 ?

loop_
_geom_bond_atom_site_label_1
_geom_bond_atom_site_label_2
_geom_bond_distance
_geom_bond_publ_flag
Re1 C1 1.918(2) y
Re1 C2 1.921(2) y
Re1 C3 1.928(2) y
Re1 N1 2.1819(19) y
Re1 N2 2.1906(18) y
Re1 N3 2.2104(19) y
N1 C11 1.348(3) ?
N1 C15 1.356(3) ?
C3 O3 1.149(3) ?
N3 C26 1.488(3) ?
N3 C16 1.491(3) ?
N3 H3 0.850(18) ?
C2 O2 1.149(3) ?
N2 C21 1.352(3) ?
N2 C25 1.353(3) ?
C25 C24 1.387(3) ?
C25 C26 1.498(3) ?
C21 C22 1.380(3) ?
C21 H21 0.93 ?
C22 C23 1.385(3) ?
C22 H22 0.93 ?
C24 C23 1.388(3) ?
C24 H24 0.93 ?
C23 H23 0.93 ?
C15 C14 1.386(3) ?
C15 C16 1.498(3) ?
C11 C12 1.385(3) ?
C11 H11 0.93 ?
C12 C13 1.386(3) ?
C12 H12 0.93 ?
C16 H16A 0.97 ?
C16 H16B 0.97 ?
O1 C1 1.155(3) ?
C26 H26A 0.97 ?
C26 H26B 0.97 ?
C14 C13 1.389(3) ?
C14 H14 0.93 ?
C13 H13 0.93 ?
O4 H4A 0.939(17) ?

loop_
_geom_hbond_atom_site_label_D
_geom_hbond_atom_site_label_H
_geom_hbond_atom_site_label_A
_geom_hbond_site_symmetry_A
_geom_hbond_distance_DH
_geom_hbond_distance_HA
_geom_hbond_distance_DA
_geom_hbond_angle_DHA
N3 H3 Br1 . 0.850(18) 2.499(18) 3.340(2) 170(3)
O4 H4A Br1 . 0.939(17) 2.313(18) 3.2429(18) 171(3)
C11 H11 O2 4_645 0.93 2.57 3.023(3) 110.6
C12 H12 O1 6_556 0.93 2.57 3.285(3) 133.6
C21 H21 O2 4_645 0.93 2.56 3.193(3) 125.2
C26 H26A Br1 5_766 0.97 2.88 3.767(3) 152.5
C26 H26B O4 . 0.97 2.31 3.221(3) 156.4
